data_4114953
loop_
_publ_author_name
'Mikael Retb\/oll'
'Alison J. Edwards'
'A. David Rae'
'Anthony C. Willis'
'Martin A. Bennett'
'Eric Wenger'

_publ_contact_author_address
;
Research School of Chemistry,
Australian National University,
Canberra, A. C. T. 0200, Australia
;
_publ_contact_author_email ' wenger@rsc.anu.edu.au '
_publ_contact_author_fax ' 61 2 6125 0750 '
_publ_contact_author_name ' Eric Wenger '
_publ_contact_author_phone ' 61 2 6125 4425 '
_publ_section_title
;
 Preparation of Benzyne Complexes of Group 10 Metals by Intramolecular
 Suzuki Coupling of ortho-Metalated Phenylboronic Esters: Molecular
 Structure of the First Benzyne-Palladium(0) Complex
;
_journal_name_full 'Journal of the American Chemical Society'
_journal_page_first 8348
_journal_page_last 8360
_journal_paper_doi 10.1021/ja0264091
_journal_volume 124
_journal_year 2002
_chemical_compound_source
;
?
;
_chemical_formula_moiety ' C42 H70 P2 Pd, C6 H6 '
_chemical_formula_sum 'C48 H76 P2 Pd'
_chemical_formula_weight 821.48
_chemical_name_systematic
;
?
;
_space_group_IT_number 14
_symmetry_cell_setting monoclinic
_symmetry_space_group_name_Hall '-P 2yn'
_symmetry_space_group_name_H-M 'P 1 21/n 1'
_atom_sites_solution_hydrogens geom
_atom_sites_solution_primary direct
_audit_creation_date 02-30-01
_audit_creation_method CRYSTALS_ver_12-03-99
_audit_update_record
;
2002-01-30 - Report on C48 H76 P2 Pd
              by Anthony C. Willis
              for  Mikael K. Retboll and Eric Wenger
2002-01-30 - passes checkcif tests with minor warnings
;
_cell_angle_alpha 90
_cell_angle_beta 97.1577(6)
_cell_angle_gamma 90
_cell_formula_units_Z 4
_cell_length_a 10.1512(1)
_cell_length_b 29.5301(3)
_cell_length_c 15.0770(2)
_cell_measurement_reflns_used 112853
_cell_measurement_temperature 200
_cell_measurement_theta_max 26
_cell_measurement_theta_min 1
_cell_volume 4484.35(9)
_computing_cell_refinement
;
  Denzo/Scalepack (Otwinowski & Minor, 1996)
;
_computing_data_collection
;
  COLLECT (Nonius BV, 1997)
;
_computing_data_reduction
;
  Denzo/Scalepack (Otwinowski & Minor, 1996)
;
_computing_molecular_graphics
;
teXsan (MSC, 1992-1997)
;
_computing_publication_material
;
  CRYSTALS (Watkin et al 2001)
;
_computing_structure_refinement
;
  CRYSTALS (Watkin et al 2001)
;
_computing_structure_solution
;
  SIR92 (Altomare et al, 1994)
;
_diffrn_ambient_temperature 200
_diffrn_measured_fraction_theta_max 0.988
_diffrn_measurement_device_type
;
Enraf Nonius Kappa CCD
;
_diffrn_measurement_method ' \f and \w scans with CCD '
_diffrn_radiation_monochromator graphite
_diffrn_radiation_type 'Mo K\a'
_diffrn_radiation_wavelength 0.71073
_diffrn_reflns_av_R_equivalents 0.065
_diffrn_reflns_limit_h_max 12
_diffrn_reflns_limit_h_min -12
_diffrn_reflns_limit_k_max 35
_diffrn_reflns_limit_k_min -35
_diffrn_reflns_limit_l_max 17
_diffrn_reflns_limit_l_min -17
_diffrn_reflns_number 68283
_diffrn_reflns_theta_max 25.64
_diffrn_reflns_theta_min 4.10
_diffrn_standards_decay_% 0.00
_diffrn_standards_interval_count 0
_diffrn_standards_interval_time 0
_diffrn_standards_number 0
_exptl_absorpt_coefficient_mu 0.516
_exptl_absorpt_correction_T_max 0.975
_exptl_absorpt_correction_T_min 0.931
_exptl_absorpt_correction_type integration
_exptl_absorpt_process_details
;
via gaussian method (Coppens, 1970) implemented in maXus (2000)
;
_exptl_crystal_colour ' red  '
_exptl_crystal_density_diffrn 1.217
_exptl_crystal_description ' plate '
_exptl_crystal_F_000 1756.482
_exptl_crystal_size_max 0.18
_exptl_crystal_size_mid 0.13
_exptl_crystal_size_min 0.05
_refine_diff_density_max 2.10
_refine_diff_density_min -1.66
_refine_ls_extinction_method none
_refine_ls_goodness_of_fit_ref 0.8962
_refine_ls_hydrogen_treatment noref
_refine_ls_matrix_type full
_refine_ls_number_parameters 460
_refine_ls_number_reflns 4548
_refine_ls_R_factor_gt 0.0630
_refine_ls_shift/su_max 0.013088
_refine_ls_structure_factor_coef F
_refine_ls_weighting_details
;
Chebychev polynomial with 4 parameters, Carruthers & Watkin , 1979,
0.260    -3.46    -.173    -1.50
;
_refine_ls_weighting_scheme calc
_refine_ls_wR_factor_ref 0.0350
_reflns_limit_h_max 12
_reflns_limit_h_min -12
_reflns_limit_k_max 35
_reflns_limit_k_min 0
_reflns_limit_l_max 17
_reflns_limit_l_min 0
_reflns_number_gt 4548
_reflns_number_total 8375
_reflns_threshold_expression >3.00\s(I)
_cod_data_source_file ja0264091_s2_5.cif
_cod_data_source_block mxr9
_cod_depositor_comments
;
The following automatic conversions were performed:

'_symmetry_cell_setting' value 'monoclinic ' changed to 'monoclinic'
according to the built-in table from CIF Core dictionary named
'cif_core.dic' version 2.4.1 from 2010-06-29.

Automatic conversion script
Id: cif_fix_values 1715 2011-07-08 13:25:40Z adriana 
;
_cod_original_sg_symbol_H-M 'P 1 21/n 1 '
_cod_original_formula_sum ' C48 H76 P2 Pd1 '
_cod_database_code 4114953

loop_
_symmetry_equiv_pos_as_xyz
x,y,z
-x,-y,-z
-x+1/2,y+1/2,-z+1/2
x+1/2,-y+1/2,z+1/2

loop_
_atom_site_label
_atom_site_type_symbol
_atom_site_fract_x
_atom_site_fract_y
_atom_site_fract_z
_atom_site_U_iso_or_equiv
_atom_site_occupancy
_atom_site_adp_type
Pd1 pd 0.45175(4) 0.155344(14) 0.26286(3) 0.0296 1.0000 Uani
P1 p 0.51494(13) 0.21928(5) 0.34797(9) 0.0279 1.0000 Uani
P2 p 0.59923(14) 0.09442(5) 0.26219(9) 0.0295 1.0000 Uani
C1 c 0.2916(6) 0.1294(2) 0.1838(4) 0.0420 1.0000 Uani
C2 c 0.2652(5) 0.1714(2) 0.2067(4) 0.0361 1.0000 Uani
C3 c 0.1464(6) 0.1930(2) 0.1788(4) 0.0458 1.0000 Uani
C4 c 0.0522(6) 0.1674(2) 0.1244(5) 0.0538 1.0000 Uani
C5 c 0.0783(7) 0.1237(3) 0.1013(5) 0.0600 1.0000 Uani
C6 c 0.2002(6) 0.1032(3) 0.1310(5) 0.0527 1.0000 Uani
C7 c 0.4259(6) 0.26884(18) 0.2934(4) 0.0352 1.0000 Uani
C8 c 0.4499(7) 0.2751(2) 0.1961(4) 0.0452 1.0000 Uani
C9 c 0.3461(7) 0.3070(2) 0.1480(4) 0.0513 1.0000 Uani
C10 c 0.3445(7) 0.3523(2) 0.1962(5) 0.0593 1.0000 Uani
C11 c 0.3275(8) 0.3465(2) 0.2939(5) 0.0655 1.0000 Uani
C12 c 0.4333(7) 0.3146(2) 0.3407(5) 0.0527 1.0000 Uani
C13 c 0.4514(5) 0.21642(18) 0.4582(3) 0.0330 1.0000 Uani
C14 c 0.2995(6) 0.2139(2) 0.4501(4) 0.0493 1.0000 Uani
C15 c 0.2520(6) 0.2104(3) 0.5412(4) 0.0558 1.0000 Uani
C16 c 0.3114(7) 0.1701(2) 0.5941(5) 0.0557 1.0000 Uani
C17 c 0.4617(6) 0.1720(2) 0.6034(4) 0.0434 1.0000 Uani
C18 c 0.5111(6) 0.17558(19) 0.5110(4) 0.0369 1.0000 Uani
C19 c 0.6938(5) 0.23369(19) 0.3768(3) 0.0328 1.0000 Uani
C20 c 0.7595(6) 0.2410(2) 0.2927(4) 0.0399 1.0000 Uani
C21 c 0.9093(6) 0.2462(2) 0.3141(5) 0.0505 1.0000 Uani
C22 c 0.9455(6) 0.2849(2) 0.3788(5) 0.0516 1.0000 Uani
C23 c 0.8828(7) 0.2778(2) 0.4647(4) 0.0552 1.0000 Uani
C24 c 0.7310(6) 0.2722(2) 0.4443(4) 0.0482 1.0000 Uani
C25 c 0.7652(6) 0.0838(2) 0.3268(4) 0.0400 1.0000 Uani
C26 c 0.8723(6) 0.1146(2) 0.3015(5) 0.0510 1.0000 Uani
C27 c 1.0083(7) 0.1031(3) 0.3532(5) 0.0653 1.0000 Uani
C28 c 1.0042(8) 0.1035(3) 0.4541(5) 0.0756 1.0000 Uani
C29 c 0.8978(7) 0.0738(3) 0.4808(5) 0.0655 1.0000 Uani
C30 c 0.7619(6) 0.0852(2) 0.4280(4) 0.0495 1.0000 Uani
C31 c 0.5028(6) 0.04331(18) 0.2846(4) 0.0376 1.0000 Uani
C32 c 0.4239(7) 0.0488(2) 0.3641(4) 0.0474 1.0000 Uani
C33 c 0.3281(9) 0.0089(3) 0.3701(6) 0.0755 1.0000 Uani
C34 c 0.398(1) -0.0360(3) 0.3694(6) 0.0844 1.0000 Uani
C35 c 0.473(1) -0.0410(2) 0.2891(5) 0.0753 1.0000 Uani
C36 c 0.5728(8) -0.0015(2) 0.2863(4) 0.0550 1.0000 Uani
C37 c 0.6379(6) 0.08675(19) 0.1451(3) 0.0349 1.0000 Uani
C38 c 0.6647(6) 0.13303(19) 0.1041(4) 0.0418 1.0000 Uani
C39 c 0.6993(7) 0.1300(2) 0.0089(4) 0.0529 1.0000 Uani
C40 c 0.5915(7) 0.1053(2) -0.0503(4) 0.0558 1.0000 Uani
C41 c 0.5676(7) 0.0586(2) -0.0120(4) 0.0548 1.0000 Uani
C42 c 0.5308(7) 0.0625(2) 0.0826(4) 0.0457 1.0000 Uani
C43 c 0.1834(15) 0.0719(6) -0.116(1) 0.1294 1.0000 Uani
C44 c 0.111(2) 0.0345(7) -0.1014(11) 0.1664 1.0000 Uani
C45 c 0.0361(17) 0.0169(5) -0.1813(14) 0.1619 1.0000 Uani
C46 c 0.0533(13) 0.0341(4) -0.260(1) 0.1084 1.0000 Uani
C47 c 0.1354(14) 0.0669(4) -0.269(1) 0.1207 1.0000 Uani
C48 c 0.2031(14) 0.0860(4) -0.1969(12) 0.1288 1.0000 Uani
H31 h 0.1289(6) 0.2249(2) 0.1962(4) 0.0563 1.0000 Uiso
H41 h -0.0356(6) 0.1812(2) 0.1022(5) 0.0644 1.0000 Uiso
H51 h 0.0091(7) 0.1062(3) 0.0625(5) 0.0715 1.0000 Uiso
H61 h 0.2201(6) 0.0713(3) 0.1149(5) 0.0629 1.0000 Uiso
H71 h 0.3330(6) 0.25873(18) 0.2979(4) 0.0416 1.0000 Uiso
H81 h 0.5403(7) 0.2883(2) 0.1943(4) 0.0540 1.0000 Uiso
H82 h 0.4441(7) 0.2451(2) 0.1654(4) 0.0540 1.0000 Uiso
H91 h 0.3672(7) 0.3123(2) 0.0858(4) 0.0601 1.0000 Uiso
H92 h 0.2565(7) 0.2926(2) 0.1457(4) 0.0601 1.0000 Uiso
H101 h 0.4302(7) 0.3683(2) 0.1919(5) 0.0705 1.0000 Uiso
H102 h 0.2692(7) 0.3709(2) 0.1667(5) 0.0705 1.0000 Uiso
H111 h 0.3356(8) 0.3767(2) 0.3239(5) 0.0784 1.0000 Uiso
H112 h 0.2376(8) 0.3336(2) 0.2985(5) 0.0784 1.0000 Uiso
H121 h 0.5233(7) 0.3281(2) 0.3389(5) 0.0631 1.0000 Uiso
H122 h 0.4175(7) 0.3103(2) 0.4043(5) 0.0631 1.0000 Uiso
H131 h 0.4791(5) 0.24515(18) 0.4904(3) 0.0407 1.0000 Uiso
H141 h 0.2612(6) 0.2418(2) 0.4194(4) 0.0597 1.0000 Uiso
H142 h 0.2686(6) 0.1867(2) 0.4139(4) 0.0597 1.0000 Uiso
H151 h 0.2777(6) 0.2387(3) 0.5755(4) 0.0687 1.0000 Uiso
H152 h 0.1532(6) 0.2073(3) 0.5329(4) 0.0687 1.0000 Uiso
H161 h 0.2818(7) 0.1705(2) 0.6550(5) 0.0684 1.0000 Uiso
H162 h 0.2804(7) 0.1416(2) 0.5625(5) 0.0684 1.0000 Uiso
H171 h 0.4930(6) 0.1991(2) 0.6400(4) 0.0527 1.0000 Uiso
H172 h 0.4987(6) 0.1439(2) 0.6340(4) 0.0527 1.0000 Uiso
H181 h 0.6100(6) 0.17858(19) 0.5196(4) 0.0439 1.0000 Uiso
H182 h 0.4854(6) 0.14740(19) 0.4763(4) 0.0439 1.0000 Uiso
H191 h 0.7295(5) 0.20624(19) 0.4104(3) 0.0397 1.0000 Uiso
H201 h 0.7222(6) 0.2690(2) 0.2619(4) 0.0483 1.0000 Uiso
H202 h 0.7400(6) 0.2144(2) 0.2522(4) 0.0483 1.0000 Uiso
H211 h 0.9480(6) 0.2523(2) 0.2575(5) 0.0619 1.0000 Uiso
H212 h 0.9472(6) 0.2174(2) 0.3415(5) 0.0619 1.0000 Uiso
H221 h 1.0442(6) 0.2863(2) 0.3935(5) 0.0620 1.0000 Uiso
H222 h 0.9125(6) 0.3140(2) 0.3502(5) 0.0620 1.0000 Uiso
H231 h 0.9026(7) 0.3047(2) 0.5045(4) 0.0654 1.0000 Uiso
H232 h 0.9214(7) 0.2500(2) 0.4956(4) 0.0654 1.0000 Uiso
H241 h 0.6916(6) 0.3011(2) 0.4189(4) 0.0583 1.0000 Uiso
H242 h 0.6940(6) 0.2651(2) 0.5012(4) 0.0583 1.0000 Uiso
H251 h 0.7883(6) 0.0523(2) 0.3097(4) 0.0479 1.0000 Uiso
H261 h 0.8492(6) 0.1465(2) 0.3151(5) 0.0610 1.0000 Uiso
H262 h 0.8777(6) 0.1114(2) 0.2361(5) 0.0610 1.0000 Uiso
H271 h 1.0747(7) 0.1259(3) 0.3381(5) 0.0774 1.0000 Uiso
H272 h 1.0357(7) 0.0723(3) 0.3349(5) 0.0774 1.0000 Uiso
H281 h 1.0917(8) 0.0927(3) 0.4846(5) 0.0893 1.0000 Uiso
H282 h 0.9879(8) 0.1352(3) 0.4734(5) 0.0893 1.0000 Uiso
H291 h 0.8923(7) 0.0779(3) 0.5460(5) 0.0775 1.0000 Uiso
H292 h 0.9202(7) 0.0415(3) 0.4690(5) 0.0775 1.0000 Uiso
H301 h 0.7353(6) 0.1163(2) 0.4450(4) 0.0591 1.0000 Uiso
H302 h 0.6949(6) 0.0628(2) 0.4439(4) 0.0591 1.0000 Uiso
H311 h 0.4386(6) 0.04154(18) 0.2287(4) 0.0451 1.0000 Uiso
H321 h 0.4871(7) 0.0502(2) 0.4205(4) 0.0576 1.0000 Uiso
H322 h 0.3716(7) 0.0776(2) 0.3569(4) 0.0576 1.0000 Uiso
H331 h 0.2870(9) 0.0116(3) 0.4268(6) 0.0932 1.0000 Uiso
H332 h 0.2570(9) 0.0103(3) 0.3179(6) 0.0932 1.0000 Uiso
H341 h 0.463(1) -0.0386(3) 0.4251(6) 0.1028 1.0000 Uiso
H342 h 0.331(1) -0.0608(3) 0.3680(6) 0.1028 1.0000 Uiso
H351 h 0.523(1) -0.0703(2) 0.2935(5) 0.0908 1.0000 Uiso
H352 h 0.409(1) -0.0407(2) 0.2332(5) 0.0908 1.0000 Uiso
H361 h 0.6403(8) -0.0030(2) 0.3405(4) 0.0661 1.0000 Uiso
H362 h 0.6182(8) -0.0044(2) 0.2314(4) 0.0661 1.0000 Uiso
H371 h 0.7181(6) 0.06679(19) 0.1505(3) 0.0421 1.0000 Uiso
H381 h 0.7404(6) 0.14772(19) 0.1422(4) 0.0506 1.0000 Uiso
H382 h 0.5833(6) 0.15216(19) 0.1038(4) 0.0506 1.0000 Uiso
H391 h 0.7090(7) 0.1612(2) -0.0149(4) 0.0634 1.0000 Uiso
H392 h 0.7849(7) 0.1132(2) 0.0092(4) 0.0634 1.0000 Uiso
H401 h 0.6191(7) 0.1017(2) -0.1113(4) 0.0666 1.0000 Uiso
H402 h 0.5076(7) 0.1233(2) -0.0544(4) 0.0666 1.0000 Uiso
H411 h 0.6503(7) 0.0401(2) -0.0108(4) 0.0659 1.0000 Uiso
H412 h 0.4936(7) 0.0433(2) -0.0508(4) 0.0659 1.0000 Uiso
H421 h 0.5183(7) 0.0314(2) 0.1064(4) 0.0549 1.0000 Uiso
H422 h 0.4459(7) 0.0798(2) 0.0807(4) 0.0549 1.0000 Uiso
H431 h 0.2237(15) 0.0898(6) -0.063(1) 0.1548 1.0000 Uiso
H441 h 0.110(2) 0.0206(7) -0.0410(11) 0.2013 1.0000 Uiso
H451 h -0.0289(17) -0.0082(5) -0.1773(14) 0.1922 1.0000 Uiso
H461 h 0.0009(13) 0.0213(4) -0.315(1) 0.1276 1.0000 Uiso
H471 h 0.1483(14) 0.0779(4) -0.330(1) 0.1424 1.0000 Uiso
H481 h 0.2682(14) 0.1108(4) -0.2038(12) 0.1524 1.0000 Uiso

loop_
_atom_site_aniso_label
_atom_site_aniso_U_11
_atom_site_aniso_U_22
_atom_site_aniso_U_33
_atom_site_aniso_U_23
_atom_site_aniso_U_13
_atom_site_aniso_U_12
Pd1 0.02723(18) 0.03378(19) 0.02775(19) -0.0029(2) 0.00307(13) 0.0006(2)
P1 0.0240(6) 0.0345(7) 0.0259(7) -0.0008(5) 0.0057(5) 0.0012(5)
P2 0.0295(7) 0.0315(7) 0.0274(7) -0.0017(6) 0.0033(5) 0.0001(5)
C1 0.028(3) 0.054(4) 0.043(4) -0.002(3) 0.000(3) -0.001(3)
C2 0.031(3) 0.051(3) 0.026(3) -0.001(2) 0.003(2) -0.002(2)
C3 0.027(3) 0.058(4) 0.055(4) 0.010(3) 0.019(3) 0.004(3)
C4 0.026(3) 0.081(5) 0.055(4) 0.019(3) 0.004(3) -0.000(3)
C5 0.033(4) 0.093(6) 0.053(4) -0.006(4) 0.000(3) -0.012(3)
C6 0.027(3) 0.075(5) 0.055(4) -0.015(3) 0.002(3) -0.008(3)
C7 0.026(3) 0.041(3) 0.037(3) 0.005(2) -0.002(2) 0.008(2)
C8 0.051(4) 0.046(3) 0.037(3) 0.006(3) 0.003(3) 0.010(3)
C9 0.054(4) 0.052(4) 0.045(4) 0.012(3) -0.007(3) 0.004(3)
C10 0.064(5) 0.045(4) 0.068(5) 0.016(3) 0.001(3) 0.013(3)
C11 0.087(6) 0.045(4) 0.064(5) 0.005(4) 0.007(4) 0.027(4)
C12 0.069(5) 0.039(3) 0.050(4) -0.002(3) 0.005(3) 0.014(3)
C13 0.029(3) 0.040(3) 0.033(3) -0.003(2) 0.015(2) -0.003(2)
C14 0.032(3) 0.079(5) 0.038(3) 0.004(3) 0.011(3) 0.005(3)
C15 0.033(3) 0.091(5) 0.048(4) 0.003(4) 0.023(3) 0.001(3)
C16 0.054(4) 0.067(4) 0.050(4) 0.004(3) 0.022(3) -0.012(3)
C17 0.045(4) 0.059(4) 0.028(3) 0.004(3) 0.010(3) -0.000(3)
C18 0.034(3) 0.047(3) 0.028(3) 0.002(2) 0.000(2) 0.001(2)
C19 0.030(3) 0.043(3) 0.026(3) 0.000(2) 0.007(2) 0.003(2)
C20 0.041(3) 0.052(4) 0.028(3) -0.007(3) 0.009(2) -0.005(3)
C21 0.037(3) 0.063(4) 0.055(4) 0.003(3) 0.018(3) -0.004(3)
C22 0.031(3) 0.056(4) 0.067(4) 0.003(3) 0.007(3) -0.007(3)
C23 0.046(4) 0.070(5) 0.047(4) -0.010(3) -0.002(3) -0.015(3)
C24 0.038(3) 0.071(4) 0.037(3) -0.016(3) 0.009(3) -0.008(3)
C25 0.038(3) 0.053(4) 0.029(3) -0.002(3) 0.004(2) -0.001(3)
C26 0.041(4) 0.065(4) 0.046(4) 0.005(3) 0.003(3) -0.005(3)
C27 0.042(4) 0.095(6) 0.057(5) 0.009(4) -0.003(3) -0.010(4)
C28 0.049(5) 0.110(7) 0.064(5) -0.006(5) -0.007(4) -0.011(4)
C29 0.051(4) 0.110(6) 0.034(4) 0.002(4) -0.006(3) -0.004(4)
C30 0.037(3) 0.077(5) 0.034(3) -0.004(3) 0.002(3) -0.001(3)
C31 0.039(3) 0.042(3) 0.032(3) -0.002(2) 0.004(2) -0.010(2)
C32 0.049(4) 0.052(4) 0.043(4) -0.002(3) 0.014(3) -0.009(3)
C33 0.086(6) 0.072(5) 0.075(6) -0.003(4) 0.036(5) -0.031(5)
C34 0.124(8) 0.066(5) 0.068(5) 0.003(4) 0.028(5) -0.047(5)
C35 0.121(8) 0.047(4) 0.058(5) 0.000(3) 0.015(5) -0.024(4)
C36 0.082(5) 0.040(3) 0.043(4) 0.002(3) 0.009(3) -0.002(3)
C37 0.037(3) 0.042(3) 0.027(3) -0.000(2) 0.007(2) 0.005(2)
C38 0.038(3) 0.043(3) 0.045(4) -0.001(3) 0.009(3) -0.002(3)
C39 0.060(4) 0.065(4) 0.034(4) 0.004(3) 0.005(3) -0.010(3)
C40 0.069(5) 0.058(4) 0.039(4) 0.005(3) 0.003(3) -0.008(4)
C41 0.064(5) 0.058(4) 0.043(4) -0.008(3) 0.008(3) -0.004(3)
C42 0.056(4) 0.048(4) 0.033(3) -0.003(3) 0.006(3) -0.008(3)
C43 0.119(12) 0.179(15) 0.09(1) -0.043(9) 0.008(8) 0.01(1)
C44 0.179(18) 0.204(19) 0.120(13) -0.012(12) 0.036(12) -0.027(14)
C45 0.163(15) 0.147(14) 0.170(17) 0.019(12) 0.001(13) -0.043(11)
C46 0.105(8) 0.092(7) 0.12(1) 0.009(8) -0.010(7) -0.001(7)
C47 0.121(11) 0.100(9) 0.135(12) 0.018(8) -0.008(9) 0.016(8)
C48 0.140(12) 0.088(8) 0.153(14) -0.035(9) -0.003(11) 0.017(7)

loop_
_atom_type_symbol
_atom_type_scat_dispersion_real
_atom_type_scat_dispersion_imag
_atom_type_scat_Cromer_Mann_a1
_atom_type_scat_Cromer_Mann_b1
_atom_type_scat_Cromer_Mann_a2
_atom_type_scat_Cromer_Mann_b2
_atom_type_scat_Cromer_Mann_a3
_atom_type_scat_Cromer_Mann_b3
_atom_type_scat_Cromer_Mann_a4
_atom_type_scat_Cromer_Mann_b4
_atom_type_scat_Cromer_Mann_c
_atom_type_scat_source
'C   ' 0.0033 0.0016 2.3100 20.8439 1.0200 10.2075 1.5886 0.5687 0.8650 51.6512 0.2156 International_Tables_Vol_IV_Table_2.2B
'H   ' 0.0000 0.0000 0.4930 10.5109 0.3229 26.1257 0.1402 3.1424 0.0408 57.7997 0.0030 International_Tables_Vol_IV_Table_2.2B
'P   ' 0.0900 0.0950 6.4345 1.9067 4.1791 27.1570 1.7800 0.5260 1.4908 68.1645 1.1149 International_Tables_Vol_IV_Table_2.2B
'Pd  ' -1.1770 1.0070 19.3319 0.6987 15.5017 7.9893 5.2954 25.2052 0.6058 76.8986 5.2659 International_Tables_Vol_IV_Table_2.2B

loop_
_exptl_crystal_face_index_h
_exptl_crystal_face_index_k
_exptl_crystal_face_index_l
_exptl_crystal_face_perp_dist
-1 0 0 0.050
2 -1 -1 0.080
0 -1 0 0.040
0 1 0 0.010
0 0 1 0.080
0 0 -1 0.100

loop_
_geom_angle_atom_site_label_1
_geom_angle_atom_site_label_2
_geom_angle_atom_site_label_3
_geom_angle
_geom_angle_publ_flag
P1 Pd1 P2 119.56(5) yes
P1 Pd1 C1 140.47(18) yes
P2 Pd1 C1 99.89(18) yes
P1 Pd1 C2 102.66(16) yes
P2 Pd1 C2 137.78(17) yes
C1 Pd1 C2 37.9(2) yes
Pd1 P1 C7 108.04(18) yes
Pd1 P1 C13 110.72(18) yes
C7 P1 C13 103.2(3) yes
Pd1 P1 C19 120.50(18) yes
C7 P1 C19 109.2(3) yes
C13 P1 C19 103.8(2) yes
Pd1 P2 C25 131.6(2) yes
Pd1 P2 C31 105.81(19) yes
C25 P2 C31 103.4(3) yes
Pd1 P2 C37 107.86(18) yes
C25 P2 C37 101.0(3) yes
C31 P2 C37 104.6(3) yes
Pd1 C1 C2 70.6(4) yes
Pd1 C1 C6 167.3(5) yes
C2 C1 C6 122.1(6) yes
Pd1 C2 C1 71.4(4) yes
Pd1 C2 C3 165.1(5) yes
C1 C2 C3 123.4(6) yes
C2 C3 C4 115.7(6) yes
C2 C3 H31 122.1(4) no
C4 C3 H31 122.2(4) no
C3 C4 C5 121.2(6) yes
C3 C4 H41 119.4(4) no
C5 C4 H41 119.4(4) no
C4 C5 C6 121.1(6) yes
C4 C5 H51 119.5(4) no
C6 C5 H51 119.5(4) no
C1 C6 C5 116.5(7) yes
C1 C6 H61 121.8(4) no
C5 C6 H61 121.7(4) no
P1 C7 C8 113.2(4) yes
P1 C7 C12 119.9(4) yes
C8 C7 C12 109.7(5) yes
P1 C7 H71 98.38(18) no
C8 C7 H71 111.5(3) no
C12 C7 H71 103.0(4) no
C7 C8 C9 110.4(5) yes
C7 C8 H81 109.2(3) no
C9 C8 H81 109.2(4) no
C7 C8 H82 109.2(3) no
C9 C8 H82 109.3(4) no
H81 C8 H82 109.467 no
C8 C9 C10 111.2(6) yes
C8 C9 H91 109.0(4) no
C10 C9 H91 109.0(4) no
C8 C9 H92 109.0(4) no
C10 C9 H92 109.0(4) no
H91 C9 H92 109.467 no
C9 C10 C11 111.9(6) yes
C9 C10 H101 108.9(4) no
C11 C10 H101 108.9(5) no
C9 C10 H102 108.8(4) no
C11 C10 H102 108.8(4) no
H101 C10 H102 109.468 no
C10 C11 C12 111.1(6) yes
C10 C11 H111 109.1(4) no
C12 C11 H111 109.1(4) no
C10 C11 H112 109.1(5) no
C12 C11 H112 109.1(4) no
H111 C11 H112 109.466 no
C7 C12 C11 109.8(6) yes
C7 C12 H121 109.4(4) no
C11 C12 H121 109.4(4) no
C7 C12 H122 109.4(3) no
C11 C12 H122 109.4(4) no
H121 C12 H122 109.468 no
P1 C13 C14 112.8(4) yes
P1 C13 C18 110.1(4) yes
C14 C13 C18 109.4(5) yes
P1 C13 H131 106.73(17) no
C14 C13 H131 107.4(3) no
C18 C13 H131 110.3(3) no
C13 C14 C15 111.2(5) yes
C13 C14 H141 109.0(3) no
C15 C14 H141 109.0(4) no
C13 C14 H142 109.0(3) no
C15 C14 H142 109.0(4) no
H141 C14 H142 109.467 no
C14 C15 C16 112.4(6) yes
C14 C15 H151 108.7(4) no
C16 C15 H151 108.7(4) no
C14 C15 H152 108.7(3) no
C16 C15 H152 108.7(4) no
H151 C15 H152 109.466 no
C15 C16 C17 110.5(5) yes
C15 C16 H161 109.2(3) no
C17 C16 H161 109.2(3) no
C15 C16 H162 109.2(4) no
C17 C16 H162 109.2(4) no
H161 C16 H162 109.467 no
C16 C17 C18 110.9(5) yes
C16 C17 H171 109.1(4) no
C18 C17 H171 109.1(3) no
C16 C17 H172 109.1(3) no
C18 C17 H172 109.1(3) no
H171 C17 H172 109.467 no
C13 C18 C17 111.8(5) yes
C13 C18 H181 108.9(3) no
C17 C18 H181 108.9(3) no
C13 C18 H182 108.9(3) no
C17 C18 H182 108.9(3) no
H181 C18 H182 109.466 no
P1 C19 C20 110.7(4) yes
P1 C19 C24 118.3(4) yes
C20 C19 C24 110.5(5) yes
P1 C19 H191 102.39(17) no
C20 C19 H191 111.6(3) no
C24 C19 H191 102.7(3) no
C19 C20 C21 111.5(5) yes
C19 C20 H201 109.0(3) no
C21 C20 H201 108.9(3) no
C19 C20 H202 108.9(3) no
C21 C20 H202 109.0(3) no
H201 C20 H202 109.466 no
C20 C21 C22 111.6(5) yes
C20 C21 H211 108.9(3) no
C22 C21 H211 108.9(3) no
C20 C21 H212 108.9(3) no
C22 C21 H212 108.9(4) no
H211 C21 H212 109.467 no
C21 C22 C23 110.4(5) yes
C21 C22 H221 109.2(3) no
C23 C22 H221 109.2(3) no
C21 C22 H222 109.2(4) no
C23 C22 H222 109.2(4) no
H221 C22 H222 109.466 no
C22 C23 C24 111.0(5) yes
C22 C23 H231 109.1(4) no
C24 C23 H231 109.1(3) no
C22 C23 H232 109.1(4) no
C24 C23 H232 109.1(4) no
H231 C23 H232 109.468 no
C19 C24 C23 111.6(5) yes
C19 C24 H241 108.9(3) no
C23 C24 H241 108.9(4) no
C19 C24 H242 108.9(3) no
C23 C24 H242 108.9(4) no
H241 C24 H242 109.467 no
P2 C25 C26 113.7(4) yes
P2 C25 C30 112.7(4) yes
C26 C25 C30 110.0(5) yes
P2 C25 H251 104.31(19) no
C26 C25 H251 107.3(4) no
C30 C25 H251 108.5(4) no
C25 C26 C27 111.8(6) yes
C25 C26 H261 108.9(4) no
C27 C26 H261 108.9(4) no
C25 C26 H262 108.9(3) no
C27 C26 H262 108.9(4) no
H261 C26 H262 109.467 no
C26 C27 C28 111.6(6) yes
C26 C27 H271 108.9(4) no
C28 C27 H271 108.9(4) no
C26 C27 H272 108.9(4) no
C28 C27 H272 108.9(5) no
H271 C27 H272 109.465 no
C27 C28 C29 112.1(6) yes
C27 C28 H281 108.8(4) no
C29 C28 H281 108.8(4) no
C27 C28 H282 108.8(5) no
C29 C28 H282 108.8(5) no
H281 C28 H282 109.466 no
C28 C29 C30 111.4(6) yes
C28 C29 H291 109.0(4) no
C30 C29 H291 109.0(4) no
C28 C29 H292 109.0(5) no
C30 C29 H292 109.0(4) no
H291 C29 H292 109.466 no
C25 C30 C29 112.3(5) yes
C25 C30 H301 108.8(4) no
C29 C30 H301 108.8(4) no
C25 C30 H302 108.8(3) no
C29 C30 H302 108.8(4) no
H301 C30 H302 109.468 no
P2 C31 C32 113.4(4) yes
P2 C31 C36 117.5(4) yes
C32 C31 C36 111.9(5) yes
P2 C31 H311 101.12(19) no
C32 C31 H311 108.4(3) no
C36 C31 H311 103.1(3) no
C31 C32 C33 111.2(5) yes
C31 C32 H321 109.0(3) no
C33 C32 H321 109.0(4) no
C31 C32 H322 109.0(3) no
C33 C32 H322 109.0(4) no
H321 C32 H322 109.467 no
C32 C33 C34 111.7(7) yes
C32 C33 H331 108.9(4) no
C34 C33 H331 108.9(4) no
C32 C33 H332 108.9(4) no
C34 C33 H332 108.9(5) no
H331 C33 H332 109.467 no
C33 C34 C35 112.2(7) yes
C33 C34 H341 108.8(5) no
C35 C34 H341 108.8(6) no
C33 C34 H342 108.8(4) no
C35 C34 H342 108.8(4) no
H341 C34 H342 109.468 no
C34 C35 C36 110.1(6) yes
C34 C35 H351 109.3(5) no
C36 C35 H351 109.3(4) no
C34 C35 H352 109.3(6) no
C36 C35 H352 109.3(4) no
H351 C35 H352 109.466 no
C31 C36 C35 110.9(6) yes
C31 C36 H361 109.1(3) no
C35 C36 H361 109.1(4) no
C31 C36 H362 109.1(3) no
C35 C36 H362 109.1(4) no
H361 C36 H362 109.466 no
P2 C37 C38 109.9(4) yes
P2 C37 C42 115.0(4) yes
C38 C37 C42 108.5(5) yes
P2 C37 H371 105.00(18) no
C38 C37 H371 111.9(3) no
C42 C37 H371 106.5(3) no
C37 C38 C39 113.5(5) yes
C37 C38 H381 108.5(3) no
C39 C38 H381 108.5(4) no
C37 C38 H382 108.5(3) no
C39 C38 H382 108.5(4) no
H381 C38 H382 109.466 no
C38 C39 C40 110.5(6) yes
C38 C39 H391 109.2(3) no
C40 C39 H391 109.2(4) no
C38 C39 H392 109.2(4) no
C40 C39 H392 109.2(4) no
H391 C39 H392 109.467 no
C39 C40 C41 110.5(6) yes
C39 C40 H401 109.2(4) no
C41 C40 H401 109.2(4) no
C39 C40 H402 109.2(4) no
C41 C40 H402 109.2(4) no
H401 C40 H402 109.466 no
C40 C41 C42 110.8(5) yes
C40 C41 H411 109.1(4) no
C42 C41 H411 109.1(4) no
C40 C41 H412 109.1(4) no
C42 C41 H412 109.1(4) no
H411 C41 H412 109.467 no
C37 C42 C41 112.0(5) yes
C37 C42 H421 108.8(3) no
C41 C42 H421 108.8(3) no
C37 C42 H422 108.8(3) no
C41 C42 H422 108.8(4) no
H421 C42 H422 109.468 no
C44 C43 C48 123.2(14) yes
C44 C43 H431 118.4(10) no
C48 C43 H431 118.4(10) no
C43 C44 C45 113.5(15) yes
C43 C44 H441 123.2(10) no
C45 C44 H441 123.2(11) no
C44 C45 C46 119.8(15) yes
C44 C45 H451 120.1(11) no
C46 C45 H451 120.1(10) no
C45 C46 C47 122.6(15) yes
C45 C46 H461 118.7(10) no
C47 C46 H461 118.7(9) no
C46 C47 C48 120.2(15) yes
C46 C47 H471 119.9(9) no
C48 C47 H471 119.9(10) no
C43 C48 C47 119.7(15) yes
C43 C48 H481 120.2(10) no
C47 C48 H481 120.2(10) no

loop_
_geom_bond_atom_site_label_1
_geom_bond_atom_site_label_2
_geom_bond_distance
_geom_bond_publ_flag
Pd1 P1 2.3276(14) yes
Pd1 P2 2.3415(14) yes
Pd1 C1 2.042(6) yes
Pd1 C2 2.032(6) yes
P1 C7 1.857(5) yes
P1 C13 1.858(5) yes
P1 C19 1.863(5) yes
P2 C25 1.864(6) yes
P2 C31 1.853(5) yes
P2 C37 1.870(5) yes
C1 C2 1.324(8) yes
C1 C6 1.381(8) yes
C2 C3 1.383(8) yes
C3 C4 1.401(9) yes
C3 H31 1.000 no
C4 C5 1.37(1) yes
C4 H41 1.000 no
C5 C6 1.401(9) yes
C5 H51 1.000 no
C6 H61 1.000 no
C7 C8 1.528(8) yes
C7 C12 1.526(8) yes
C7 H71 1.000 no
C8 C9 1.526(8) yes
C8 H81 1.000 no
C8 H82 1.000 no
C9 C10 1.524(9) yes
C9 H91 1.000 no
C9 H92 1.000 no
C10 C11 1.51(1) yes
C10 H101 1.000 no
C10 H102 1.000 no
C11 C12 1.533(9) yes
C11 H111 1.000 no
C11 H112 1.000 no
C12 H121 1.000 no
C12 H122 1.000 no
C13 C14 1.534(7) yes
C13 C18 1.528(7) yes
C13 H131 1.000 no
C14 C15 1.514(8) yes
C14 H141 1.000 no
C14 H142 1.000 no
C15 C16 1.515(9) yes
C15 H151 1.000 no
C15 H152 1.000 no
C16 C17 1.516(8) yes
C16 H161 1.000 no
C16 H162 1.000 no
C17 C18 1.541(7) yes
C17 H171 1.000 no
C17 H172 1.000 no
C18 H181 1.000 no
C18 H182 1.000 no
C19 C20 1.520(7) yes
C19 C24 1.541(7) yes
C19 H191 1.000 no
C20 C21 1.523(8) yes
C20 H201 1.000 no
C20 H202 1.000 no
C21 C22 1.517(9) yes
C21 H211 1.000 no
C21 H212 1.000 no
C22 C23 1.527(9) yes
C22 H221 1.000 no
C22 H222 1.000 no
C23 C24 1.542(8) yes
C23 H231 1.000 no
C23 H232 1.000 no
C24 H241 1.000 no
C24 H242 1.000 no
C25 C26 1.501(8) yes
C25 C30 1.531(8) yes
C25 H251 1.000 no
C26 C27 1.536(9) yes
C26 H261 1.000 no
C26 H262 1.000 no
C27 C28 1.53(1) yes
C27 H271 1.000 no
C27 H272 1.000 no
C28 C29 1.49(1) yes
C28 H281 1.000 no
C28 H282 1.000 no
C29 C30 1.542(9) yes
C29 H291 1.000 no
C29 H292 1.000 no
C30 H301 1.000 no
C30 H302 1.000 no
C31 C32 1.532(8) yes
C31 C36 1.501(8) yes
C31 H311 1.000 no
C32 C33 1.536(9) yes
C32 H321 1.000 no
C32 H322 1.000 no
C33 C34 1.508(11) yes
C33 H331 1.000 no
C33 H332 1.000 no
C34 C35 1.515(11) yes
C34 H341 1.000 no
C34 H342 1.000 no
C35 C36 1.545(9) yes
C35 H351 1.000 no
C35 H352 1.000 no
C36 H361 1.000 no
C36 H362 1.000 no
C37 C38 1.538(8) yes
C37 C42 1.525(8) yes
C37 H371 1.000 no
C38 C39 1.522(8) yes
C38 H381 1.000 no
C38 H382 1.000 no
C39 C40 1.510(9) yes
C39 H391 1.000 no
C39 H392 1.000 no
C40 C41 1.527(9) yes
C40 H401 1.000 no
C40 H402 1.000 no
C41 C42 1.523(8) yes
C41 H411 1.000 no
C41 H412 1.000 no
C42 H421 1.000 no
C42 H422 1.000 no
C43 C44 1.359(19) yes
C43 C48 1.329(17) yes
C43 H431 1.000 no
C44 C45 1.44(2) yes
C44 H441 1.000 no
C45 C46 1.323(18) yes
C45 H451 1.000 no
C46 C47 1.294(15) yes
C46 H461 1.000 no
C47 C48 1.336(16) yes
C47 H471 1.000 no
C48 H481 1.000 no

loop_
_geom_torsion_atom_site_label_1
_geom_torsion_atom_site_label_2
_geom_torsion_atom_site_label_3
_geom_torsion_atom_site_label_4
_geom_torsion
_geom_torsion_publ_flag
Pd(1) P(1) C(7) C(8) -56.1(4) no
Pd(1) P(1) C(7) C(12) 171.9(5) no
Pd(1) P(1) C(13) C(14) -60.4(4) no
Pd(1) P(1) C(13) C(18) 62.2(4) no
Pd(1) P(1) C(19) C(20) 59.8(4) no
Pd(1) P(1) C(19) C(24) -171.3(3) no
Pd(1) P(2) C(25) C(26) -68.9(5) no
Pd(1) P(2) C(25) C(30) 57.2(5) no
Pd(1) P(2) C(31) C(32) -48.1(4) no
Pd(1) P(2) C(31) C(36) 178.9(4) no
Pd(1) P(2) C(37) C(38) 44.3(4) no
Pd(1) P(2) C(37) C(42) -78.4(4) no
Pd(1) C(1) C(2) C(3) 179.4(7) no
Pd(1) C(1) C(6) C(5) 178(2) no
Pd(1) C(2) C(1) C(6) 179.3(7) no
Pd(1) C(2) C(3) C(4) 178(2) no
P(1) Pd(1) P(2) C(25) 5.4(3) no
P(1) Pd(1) P(2) C(31) 130.3(2) no
P(1) Pd(1) P(2) C(37) -118.2(2) no
P(1) Pd(1) C(1) C(2) 6.2(5) no
P(1) Pd(1) C(1) C(6) -171(2) no
P(1) Pd(1) C(2) C(1) -176.0(3) no
P(1) Pd(1) C(2) C(3) 6(2) no
P(1) C(7) C(8) C(9) 163.9(4) no
P(1) C(7) C(12) C(11) -166.6(5) no
P(1) C(13) C(14) C(15) 178.5(5) no
P(1) C(13) C(18) C(17) 179.7(4) no
P(1) C(19) C(20) C(21) -171.9(4) no
P(1) C(19) C(24) C(23) 176.7(4) no
P(2) Pd(1) P(1) C(7) 151.5(2) no
P(2) Pd(1) P(1) C(13) -96.2(2) no
P(2) Pd(1) P(1) C(19) 25.1(2) no
P(2) Pd(1) C(1) C(2) -177.5(3) no
P(2) Pd(1) C(1) C(6) 5(3) no
P(2) Pd(1) C(2) C(1) 3.6(5) no
P(2) Pd(1) C(2) C(3) -174(2) no
P(2) C(25) C(26) C(27) -177.3(5) no
P(2) C(25) C(30) C(29) 176.9(5) no
P(2) C(31) C(32) C(33) 170.4(5) no
P(2) C(31) C(36) C(35) -170.0(4) no
P(2) C(37) C(38) C(39) 179.1(4) no
P(2) C(37) C(42) C(41) 178.5(4) no
C(1) Pd(1) P(1) C(7) -32.7(4) no
C(1) Pd(1) P(1) C(13) 79.6(3) no
C(1) Pd(1) P(1) C(19) -159.1(3) no
C(1) Pd(1) P(2) C(25) -171.9(3) no
C(1) Pd(1) P(2) C(31) -47.0(3) no
C(1) Pd(1) P(2) C(37) 64.5(3) no
C(1) Pd(1) C(2) C(3) -178(2) no
C(1) C(2) C(3) C(4) 1(1) no
C(1) C(6) C(5) C(4) 0(1) no
C(2) Pd(1) P(1) C(7) -28.8(3) no
C(2) Pd(1) P(1) C(13) 83.5(2) no
C(2) Pd(1) P(1) C(19) -155.3(3) no
C(2) Pd(1) P(2) C(25) -174.2(4) no
C(2) Pd(1) P(2) C(31) -49.2(3) no
C(2) Pd(1) P(2) C(37) 62.2(3) no
C(2) Pd(1) C(1) C(6) -177(3) no
C(2) C(1) C(6) C(5) 1(1) no
C(2) C(3) C(4) C(5) 0(1) no
C(3) C(2) C(1) C(6) -1(1) no
C(3) C(4) C(5) C(6) 0(1) no
C(7) P(1) C(13) C(14) 55.0(4) no
C(7) P(1) C(13) C(18) 177.6(4) no
C(7) P(1) C(19) C(20) -66.1(5) no
C(7) P(1) C(19) C(24) 62.8(5) no
C(7) C(8) C(9) C(10) 55.9(7) no
C(7) C(12) C(11) C(10) -57.6(7) no
C(8) C(7) P(1) C(13) -173.4(4) no
C(8) C(7) P(1) C(19) 76.6(4) no
C(8) C(7) C(12) C(11) 59.9(7) no
C(8) C(9) C(10) C(11) -53.7(8) no
C(9) C(8) C(7) C(12) -59.3(7) no
C(9) C(10) C(11) C(12) 54.5(7) no
C(12) C(7) P(1) C(13) 54.6(6) no
C(12) C(7) P(1) C(19) -55.4(6) no
C(13) P(1) C(19) C(20) -175.6(4) no
C(13) P(1) C(19) C(24) -46.7(5) no
C(13) C(14) C(15) C(16) -56.9(7) no
C(13) C(18) C(17) C(16) 56.3(6) no
C(14) C(13) P(1) C(19) 169.0(4) no
C(14) C(13) C(18) C(17) -55.8(6) no
C(14) C(15) C(16) C(17) 56.2(7) no
C(15) C(14) C(13) C(18) 55.6(6) no
C(15) C(16) C(17) C(18) -55.1(7) no
C(18) C(13) P(1) C(19) -68.5(4) no
C(19) C(20) C(21) C(22) -57.2(7) no
C(19) C(24) C(23) C(22) 55.2(6) no
C(20) C(19) C(24) C(23) -54.3(6) no
C(20) C(21) C(22) C(23) 57.1(7) no
C(21) C(20) C(19) C(24) 55.1(6) no
C(21) C(22) C(23) C(24) -56.0(6) no
C(25) P(2) C(31) C(32) 92.8(5) no
C(25) P(2) C(31) C(36) -40.2(5) no
C(25) P(2) C(37) C(38) -96.3(4) no
C(25) P(2) C(37) C(42) 141.0(4) no
C(25) C(26) C(27) C(28) -55.0(8) no
C(25) C(30) C(29) C(28) 54.5(8) no
C(26) C(25) P(2) C(31) 165.3(5) no
C(26) C(25) P(2) C(37) 57.3(5) no
C(26) C(25) C(30) C(29) -55.2(7) no
C(26) C(27) C(28) C(29) 53.8(9) no
C(27) C(26) C(25) C(30) 55.3(7) no
C(27) C(28) C(29) C(30) -53.2(9) no
C(30) C(25) P(2) C(31) -68.7(5) no
C(30) C(25) P(2) C(37) -176.7(4) no
C(31) P(2) C(37) C(38) 156.6(4) no
C(31) P(2) C(37) C(42) 33.9(5) no
C(31) C(32) C(33) C(34) 52.5(8) no
C(31) C(36) C(35) C(34) -57.0(8) no
C(32) C(31) P(2) C(37) -161.9(4) no
C(32) C(31) C(36) C(35) 56.3(7) no
C(32) C(33) C(34) C(35) -54.7(9) no
C(33) C(32) C(31) C(36) -53.9(7) no
C(33) C(34) C(35) C(36) 56.4(9) no
C(36) C(31) P(2) C(37) 65.1(5) no
C(37) C(38) C(39) C(40) 55.8(7) no
C(37) C(42) C(41) C(40) -58.1(7) no
C(38) C(37) C(42) C(41) 55.0(6) no
C(38) C(39) C(40) C(41) -55.8(7) no
C(39) C(38) C(37) C(42) -54.4(7) no
C(39) C(40) C(41) C(42) 57.5(7) no
C(43) C(44) C(45) C(46) 7(3) no
C(43) C(48) C(47) C(46) -2(2) no
C(44) C(43) C(48) C(47) 9(3) no
C(44) C(45) C(46) C(47) 0(2) no
C(45) C(44) C(43) C(48) -12(3) no
C(45) C(46) C(47) C(48) -3(2) no
